data_4133587
loop_
_publ_author_name
'Zhu, Xiaotao'
'Deng, Weili'
'Chiou, Mong-Feng'
'Ye, Changqing'
'Jian, Wujun'
'Zeng, Yuehua'
'Jiao, Yihang'
'Ge, Liang'
'Li, Yajun'
'Zhang, Xinhao'
'Bao, Hongli'

_publ_section_title
;
 Copper-Catalyzed Radical 1,4-Difunctionalization of 1,3-Enynes with Alkyl
 Diacyl Peroxides and N-Fluorobenzenesulfonimide.
;
_journal_issue 1
_journal_name_full 'Journal of the American Chemical Society'
_journal_page_first 548
_journal_page_last 559
_journal_paper_doi 10.1021/jacs.8b11499
_journal_volume 141
_journal_year 2019
_chemical_formula_moiety 'C18 H16 N2 O4 S2'
_chemical_formula_sum 'C18 H16 N2 O4 S2'
_chemical_formula_weight 388.45
_space_group_crystal_system monoclinic
_space_group_IT_number 14
_space_group_name_Hall '-P 2ybc'
_space_group_name_H-M_alt 'P 1 21/c 1'
_atom_sites_solution_hydrogens geom
_audit_creation_method SHELXL-2017/1
_cell_angle_alpha 90
_cell_angle_beta 99.8970(10)
_cell_angle_gamma 90
_cell_formula_units_Z 4
_cell_length_a 8.1317(2)
_cell_length_b 16.5366(4)
_cell_length_c 13.5858(3)
_cell_measurement_reflns_used 7068
_cell_measurement_temperature 100(2)
_cell_measurement_theta_max 27.073
_cell_measurement_theta_min 2.4635
_cell_volume 1799.70(7)
_computing_cell_refinement 'Bruker SAINT'
_computing_data_collection 'Bruker APEX2'
_computing_data_reduction 'Bruker SAINT'
_computing_structure_refinement 'SHELXL-2017/1 (Sheldrick, 2017)'
_computing_structure_solution 'SHELXT 2014/5 (Sheldrick, 2014)'
_diffrn_ambient_temperature 100(2)
_diffrn_measured_fraction_theta_full 0.998
_diffrn_measured_fraction_theta_max 0.997
_diffrn_measurement_device_type 'Bruker APEX-II CCD'
_diffrn_measurement_method '\f and \w scans'
_diffrn_radiation_type MoK\a
_diffrn_radiation_wavelength 0.71073
_diffrn_reflns_av_R_equivalents 0.1360
_diffrn_reflns_av_unetI/netI 0.0657
_diffrn_reflns_Laue_measured_fraction_full 0.998
_diffrn_reflns_Laue_measured_fraction_max 0.997
_diffrn_reflns_limit_h_max 10
_diffrn_reflns_limit_h_min -9
_diffrn_reflns_limit_k_max 21
_diffrn_reflns_limit_k_min -21
_diffrn_reflns_limit_l_max 17
_diffrn_reflns_limit_l_min -17
_diffrn_reflns_number 22279
_diffrn_reflns_point_group_measured_fraction_full 0.998
_diffrn_reflns_point_group_measured_fraction_max 0.997
_diffrn_reflns_theta_full 25.242
_diffrn_reflns_theta_max 27.114
_diffrn_reflns_theta_min 2.463
_exptl_absorpt_coefficient_mu 0.322
_exptl_absorpt_correction_type none
_exptl_crystal_colour colorless
_exptl_crystal_density_diffrn 1.434
_exptl_crystal_description prism
_exptl_crystal_F_000 808
_exptl_crystal_size_max 0.600
_exptl_crystal_size_mid 0.020
_exptl_crystal_size_min 0.020
_refine_diff_density_max 0.703
_refine_diff_density_min -0.527
_refine_diff_density_rms 0.091
_refine_ls_extinction_method none
_refine_ls_goodness_of_fit_ref 1.075
_refine_ls_hydrogen_treatment constr
_refine_ls_matrix_type full
_refine_ls_number_parameters 236
_refine_ls_number_reflns 3976
_refine_ls_number_restraints 0
_refine_ls_restrained_S_all 1.075
_refine_ls_R_factor_all 0.0687
_refine_ls_R_factor_gt 0.0569
_refine_ls_shift/su_max 0.000
_refine_ls_shift/su_mean 0.000
_refine_ls_structure_factor_coef Fsqd
_refine_ls_weighting_details 'w=1/[\s^2^(Fo^2^)+(0.0378P)^2^+2.4738P] where P=(Fo^2^+2Fc^2^)/3'
_refine_ls_weighting_scheme calc
_refine_ls_wR_factor_gt 0.1199
_refine_ls_wR_factor_ref 0.1276
_reflns_Friedel_coverage 0.000
_reflns_number_gt 3362
_reflns_number_total 3976
_reflns_threshold_expression 'I > 2\s(I)'
_cod_data_source_file ja8b11499_si_003.cif
_cod_data_source_block 2a
_cod_original_sg_symbol_H-M 'P 21/c'
_cod_database_code 4133587
_shelx_shelxl_version_number 2017/1
_shelx_space_group_comment
;
The symmetry employed for this shelxl refinement is uniquely defined
by the following loop, which should always be used as a source of
symmetry information in preference to the above space-group names.
They are only intended as comments.
;
_shelx_estimated_absorpt_t_min 0.830
_shelx_estimated_absorpt_t_max 0.994

loop_
_space_group_symop_operation_xyz
'x, y, z'
'-x, y+1/2, -z+1/2'
'-x, -y, -z'
'x, -y-1/2, z-1/2'

loop_
_atom_site_label
_atom_site_type_symbol
_atom_site_fract_x
_atom_site_fract_y
_atom_site_fract_z
_atom_site_U_iso_or_equiv
_atom_site_adp_type
_atom_site_occupancy
_atom_site_site_symmetry_order
_atom_site_calc_flag
_atom_site_refinement_flags_posn
_atom_site_refinement_flags_adp
S1 S 0.63789(7) 0.53524(3) 0.31509(4) 0.01457(15) Uani 1 1 d . .
S2 S 0.65462(7) 0.70643(3) 0.37057(5) 0.01587(15) Uani 1 1 d . .
O1 O 0.5179(2) 0.49511(10) 0.24175(14) 0.0208(4) Uani 1 1 d . .
O2 O 0.8011(2) 0.68915(11) 0.44155(14) 0.0224(4) Uani 1 1 d . .
O3 O 0.6445(2) 0.77986(10) 0.31381(15) 0.0253(4) Uani 1 1 d . .
O4 O 0.6229(2) 0.53254(10) 0.41821(13) 0.0196(4) Uani 1 1 d . .
N1 N 0.6295(3) 0.63318(12) 0.28295(15) 0.0164(4) Uani 1 1 d . .
N2 N 0.8086(3) 0.41200(15) -0.04028(19) 0.0314(6) Uani 1 1 d . .
C1 C 0.7661(3) 0.47792(16) -0.0389(2) 0.0229(6) Uani 1 1 d . .
C2 C 0.7119(3) 0.56089(15) -0.03983(19) 0.0211(5) Uani 1 1 d . .
H2 H 0.664989 0.585421 -0.101512 0.025 Uiso 1 1 calc R U
C3 C 0.7261(3) 0.60310(15) 0.04264(19) 0.0192(5) Uani 1 1 d . .
C4 C 0.7385(3) 0.64710(14) 0.12279(18) 0.0178(5) Uani 1 1 d . .
C5 C 0.8945(3) 0.69324(16) 0.1641(2) 0.0232(6) Uani 1 1 d . .
H5A H 0.977272 0.685824 0.120250 0.035 Uiso 1 1 calc R U
H5B H 0.939930 0.673113 0.231087 0.035 Uiso 1 1 calc R U
H5C H 0.867966 0.750847 0.167806 0.035 Uiso 1 1 calc R U
C6 C 0.5889(3) 0.65391(15) 0.17551(18) 0.0177(5) Uani 1 1 d . .
H6A H 0.545423 0.709921 0.168560 0.021 Uiso 1 1 calc R U
H6B H 0.499631 0.617385 0.142581 0.021 Uiso 1 1 calc R U
C7 C 0.8376(3) 0.50047(13) 0.30090(18) 0.0149(5) Uani 1 1 d . .
C8 C 0.8511(3) 0.44825(15) 0.22240(19) 0.0183(5) Uani 1 1 d . .
H8 H 0.755323 0.433452 0.175465 0.022 Uiso 1 1 calc R U
C9 C 1.0074(3) 0.41827(15) 0.2141(2) 0.0220(5) Uani 1 1 d . .
H9 H 1.019282 0.382080 0.161520 0.026 Uiso 1 1 calc R U
C10 C 1.1460(3) 0.44102(16) 0.2825(2) 0.0212(5) Uani 1 1 d . .
H10 H 1.252588 0.420088 0.276443 0.025 Uiso 1 1 calc R U
C11 C 1.1317(3) 0.49394(16) 0.3598(2) 0.0220(5) Uani 1 1 d . .
H11 H 1.228078 0.509524 0.405775 0.026 Uiso 1 1 calc R U
C12 C 0.9754(3) 0.52420(15) 0.36994(19) 0.0190(5) Uani 1 1 d . .
H12 H 0.963504 0.560180 0.422778 0.023 Uiso 1 1 calc R U
C13 C 0.4800(3) 0.70065(14) 0.43060(19) 0.0149(5) Uani 1 1 d . .
C14 C 0.3257(3) 0.72688(16) 0.3802(2) 0.0219(5) Uani 1 1 d . .
H14 H 0.314273 0.747753 0.314274 0.026 Uiso 1 1 calc R U
C15 C 0.1891(3) 0.72193(16) 0.4283(2) 0.0264(6) Uani 1 1 d . .
H15 H 0.082398 0.739028 0.394988 0.032 Uiso 1 1 calc R U
C16 C 0.2076(3) 0.69196(15) 0.5254(2) 0.0249(6) Uani 1 1 d . .
H16 H 0.113408 0.688701 0.557981 0.030 Uiso 1 1 calc R U
C17 C 0.3625(3) 0.66687(15) 0.5748(2) 0.0211(5) Uani 1 1 d . .
H17 H 0.374462 0.647108 0.641268 0.025 Uiso 1 1 calc R U
C18 C 0.5001(3) 0.67055(14) 0.52721(19) 0.0175(5) Uani 1 1 d . .
H18 H 0.606402 0.652754 0.560268 0.021 Uiso 1 1 calc R U

loop_
_atom_site_aniso_label
_atom_site_aniso_U_11
_atom_site_aniso_U_22
_atom_site_aniso_U_33
_atom_site_aniso_U_23
_atom_site_aniso_U_13
_atom_site_aniso_U_12
S1 0.0154(3) 0.0140(3) 0.0146(3) -0.0001(2) 0.0035(2) -0.0003(2)
S2 0.0156(3) 0.0160(3) 0.0171(3) -0.0031(2) 0.0059(2) -0.0024(2)
O1 0.0179(9) 0.0201(9) 0.0237(10) -0.0038(7) 0.0017(7) -0.0027(7)
O2 0.0151(8) 0.0282(10) 0.0241(10) -0.0083(8) 0.0043(7) -0.0021(7)
O3 0.0350(11) 0.0160(9) 0.0282(11) -0.0020(7) 0.0151(9) -0.0029(7)
O4 0.0245(9) 0.0209(9) 0.0153(9) 0.0025(7) 0.0092(7) 0.0015(7)
N1 0.0237(10) 0.0145(10) 0.0115(10) 0.0001(8) 0.0046(8) 0.0014(8)
N2 0.0388(14) 0.0255(13) 0.0287(14) -0.0038(10) 0.0025(11) 0.0016(10)
C1 0.0282(14) 0.0255(14) 0.0145(12) -0.0031(10) 0.0019(10) -0.0033(11)
C2 0.0274(13) 0.0212(12) 0.0143(12) -0.0007(10) 0.0023(10) -0.0015(10)
C3 0.0216(12) 0.0181(12) 0.0182(13) 0.0039(10) 0.0040(10) 0.0002(9)
C4 0.0248(13) 0.0155(11) 0.0122(12) 0.0035(9) 0.0010(10) 0.0010(9)
C5 0.0261(13) 0.0233(13) 0.0210(14) -0.0030(10) 0.0065(11) -0.0050(10)
C6 0.0218(12) 0.0185(12) 0.0124(12) 0.0025(9) 0.0015(9) 0.0008(9)
C7 0.0167(11) 0.0128(11) 0.0154(12) 0.0027(9) 0.0035(9) 0.0022(9)
C8 0.0197(12) 0.0182(12) 0.0162(12) 0.0002(9) 0.0006(10) -0.0002(9)
C9 0.0271(13) 0.0192(12) 0.0210(13) -0.0031(10) 0.0075(11) 0.0024(10)
C10 0.0196(12) 0.0253(13) 0.0192(13) 0.0055(10) 0.0049(10) 0.0058(10)
C11 0.0205(12) 0.0263(13) 0.0177(13) 0.0014(10) -0.0007(10) 0.0004(10)
C12 0.0217(12) 0.0207(12) 0.0140(12) -0.0004(9) 0.0013(10) 0.0013(9)
C13 0.0140(11) 0.0140(11) 0.0173(12) -0.0034(9) 0.0042(9) -0.0018(8)
C14 0.0198(12) 0.0248(13) 0.0203(13) -0.0004(10) 0.0010(10) 0.0032(10)
C15 0.0156(12) 0.0275(14) 0.0352(16) -0.0051(12) 0.0020(11) 0.0025(10)
C16 0.0241(13) 0.0204(13) 0.0342(16) -0.0098(11) 0.0157(12) -0.0040(10)
C17 0.0286(14) 0.0174(12) 0.0193(13) -0.0038(10) 0.0099(11) -0.0022(10)
C18 0.0178(12) 0.0157(11) 0.0187(13) -0.0032(9) 0.0020(10) 0.0001(9)

loop_
_atom_type_symbol
_atom_type_description
_atom_type_scat_dispersion_real
_atom_type_scat_dispersion_imag
_atom_type_scat_source
C C 0.0033 0.0016 'International Tables Vol C Tables 4.2.6.8 and 6.1.1.4'
H H 0.0000 0.0000 'International Tables Vol C Tables 4.2.6.8 and 6.1.1.4'
N N 0.0061 0.0033 'International Tables Vol C Tables 4.2.6.8 and 6.1.1.4'
O O 0.0106 0.0060 'International Tables Vol C Tables 4.2.6.8 and 6.1.1.4'
S S 0.1246 0.1234 'International Tables Vol C Tables 4.2.6.8 and 6.1.1.4'

loop_
_geom_angle_atom_site_label_1
_geom_angle_atom_site_label_2
_geom_angle_atom_site_label_3
_geom_angle
O4 S1 O1 120.35(11)
O4 S1 N1 106.22(10)
O1 S1 N1 105.90(10)
O4 S1 C7 109.41(11)
O1 S1 C7 107.64(11)
N1 S1 C7 106.48(11)
O2 S2 O3 119.82(11)
O2 S2 N1 108.63(10)
O3 S2 N1 103.89(11)
O2 S2 C13 108.82(11)
O3 S2 C13 108.65(11)
N1 S2 C13 106.19(11)
C6 N1 S1 118.23(16)
C6 N1 S2 120.61(16)
S1 N1 S2 121.05(12)
N2 C1 C2 178.6(3)
C3 C2 C1 121.3(2)
C3 C2 H2 119.4
C1 C2 H2 119.4
C4 C3 C2 178.1(3)
C3 C4 C5 122.4(2)
C3 C4 C6 118.9(2)
C5 C4 C6 118.6(2)
C4 C5 H5A 109.5
C4 C5 H5B 109.5
H5A C5 H5B 109.5
C4 C5 H5C 109.5
H5A C5 H5C 109.5
H5B C5 H5C 109.5
N1 C6 C4 112.8(2)
N1 C6 H6A 109.0
C4 C6 H6A 109.0
N1 C6 H6B 109.0
C4 C6 H6B 109.0
H6A C6 H6B 107.8
C12 C7 C8 122.1(2)
C12 C7 S1 119.03(19)
C8 C7 S1 118.79(18)
C9 C8 C7 118.6(2)
C9 C8 H8 120.7
C7 C8 H8 120.7
C10 C9 C8 120.0(2)
C10 C9 H9 120.0
C8 C9 H9 120.0
C9 C10 C11 121.0(2)
C9 C10 H10 119.5
C11 C10 H10 119.5
C10 C11 C12 119.8(2)
C10 C11 H11 120.1
C12 C11 H11 120.1
C7 C12 C11 118.4(2)
C7 C12 H12 120.8
C11 C12 H12 120.8
C18 C13 C14 121.8(2)
C18 C13 S2 119.05(18)
C14 C13 S2 119.2(2)
C15 C14 C13 118.6(2)
C15 C14 H14 120.7
C13 C14 H14 120.7
C14 C15 C16 120.2(2)
C14 C15 H15 119.9
C16 C15 H15 119.9
C17 C16 C15 120.4(2)
C17 C16 H16 119.8
C15 C16 H16 119.8
C16 C17 C18 120.1(2)
C16 C17 H17 120.0
C18 C17 H17 120.0
C17 C18 C13 118.9(2)
C17 C18 H18 120.5
C13 C18 H18 120.5

loop_
_geom_bond_atom_site_label_1
_geom_bond_atom_site_label_2
_geom_bond_distance
S1 O4 1.4276(18)
S1 O1 1.4323(18)
S1 N1 1.676(2)
S1 C7 1.764(2)
S2 O2 1.4265(19)
S2 O3 1.4332(19)
S2 N1 1.686(2)
S2 C13 1.758(2)
N1 C6 1.480(3)
N2 C1 1.145(4)
C1 C2 1.440(4)
C2 C3 1.308(4)
C2 H2 0.9500
C3 C4 1.299(4)
C4 C5 1.504(3)
C4 C6 1.518(4)
C5 H5A 0.9800
C5 H5B 0.9800
C5 H5C 0.9800
C6 H6A 0.9900
C6 H6B 0.9900
C7 C12 1.389(3)
C7 C8 1.391(3)
C8 C9 1.386(4)
C8 H8 0.9500
C9 C10 1.384(4)
C9 H9 0.9500
C10 C11 1.387(4)
C10 H10 0.9500
C11 C12 1.394(4)
C11 H11 0.9500
C12 H12 0.9500
C13 C18 1.387(4)
C13 C14 1.391(3)
C14 C15 1.384(4)
C14 H14 0.9500
C15 C16 1.393(4)
C15 H15 0.9500
C16 C17 1.385(4)
C16 H16 0.9500
C17 C18 1.386(4)
C17 H17 0.9500
C18 H18 0.9500

loop_
_geom_hbond_atom_site_label_D
_geom_hbond_atom_site_label_H
_geom_hbond_atom_site_label_A
_geom_hbond_distance_DH
_geom_hbond_distance_HA
_geom_hbond_distance_DA
_geom_hbond_angle_DHA
_geom_hbond_site_symmetry_A
_geom_hbond_publ_flag
C2 H2 O1 0.95 2.58 3.180(3) 121.7 3_665 yes
C2 H2 O3 0.95 2.50 3.289(3) 140.5 4_575 yes
C6 H6B N2 0.99 2.69 3.601(4) 152.7 3_665 yes
C12 H12 O2 0.95 2.54 3.297(3) 136.3 . yes

loop_
_geom_torsion_atom_site_label_1
_geom_torsion_atom_site_label_2
_geom_torsion_atom_site_label_3
_geom_torsion_atom_site_label_4
_geom_torsion
O4 S1 N1 C6 -161.14(18)
O1 S1 N1 C6 -32.1(2)
C7 S1 N1 C6 82.3(2)
O4 S1 N1 S2 15.13(17)
O1 S1 N1 S2 144.19(14)
C7 S1 N1 S2 -101.42(15)
O2 S2 N1 C6 -134.25(19)
O3 S2 N1 C6 -5.6(2)
C13 S2 N1 C6 108.9(2)
O2 S2 N1 S1 49.57(17)
O3 S2 N1 S1 178.17(14)
C13 S2 N1 S1 -67.33(16)
S1 N1 C6 C4 -80.6(2)
S2 N1 C6 C4 103.1(2)
C3 C4 C6 N1 126.6(2)
C5 C4 C6 N1 -54.8(3)
O4 S1 C7 C12 -41.2(2)
O1 S1 C7 C12 -173.62(19)
N1 S1 C7 C12 73.2(2)
O4 S1 C7 C8 136.96(19)
O1 S1 C7 C8 4.6(2)
N1 S1 C7 C8 -108.6(2)
C12 C7 C8 C9 0.9(4)
S1 C7 C8 C9 -177.19(19)
C7 C8 C9 C10 -0.7(4)
C8 C9 C10 C11 -0.2(4)
C9 C10 C11 C12 0.7(4)
C8 C7 C12 C11 -0.4(4)
S1 C7 C12 C11 177.74(19)
C10 C11 C12 C7 -0.5(4)
O2 S2 C13 C18 -9.1(2)
O3 S2 C13 C18 -141.09(19)
N1 S2 C13 C18 107.7(2)
O2 S2 C13 C14 170.50(19)
O3 S2 C13 C14 38.5(2)
N1 S2 C13 C14 -72.7(2)
C18 C13 C14 C15 -0.5(4)
S2 C13 C14 C15 179.9(2)
C13 C14 C15 C16 0.6(4)
C14 C15 C16 C17 0.0(4)
C15 C16 C17 C18 -0.8(4)
C16 C17 C18 C13 0.9(4)
C14 C13 C18 C17 -0.2(4)
S2 C13 C18 C17 179.32(18)
